data_1563016
loop_
_publ_author_name
'Wojta\'s, M.'
'Gagor, A.'
'Czupi\'nski, O.'
'Medycki, W.'
'Jakubas, R.'

_publ_section_title
;
 Crystal structure and characterization of the novel hydrogen bonded polar
 crystal
;
_journal_name_full 'Journal of Solid State Chemistry'
_journal_page_first 35
_journal_page_last 44
_journal_paper_doi 10.1016/j.jssc.2011.12.020
_journal_volume 187
_journal_year 2012
_chemical_formula_sum 'C4 H11 B F4 N2'
_chemical_formula_weight 173.96
_space_group_IT_number 7
_space_group_name_Hall 'P -2yac'
_space_group_name_H-M_alt 'P 1 n 1'
_symmetry_cell_setting monoclinic
_symmetry_space_group_name_H-M 'P 1 n 1'
_atom_sites_solution_hydrogens geom
_atom_sites_solution_primary direct
_atom_sites_solution_secondary difmap
_cell_angle_alpha 90.00
_cell_angle_beta 98.418(12)
_cell_angle_gamma 90.00
_cell_formula_units_Z 4
_cell_length_a 8.4324(10)
_cell_length_b 9.1762(11)
_cell_length_c 9.5654(12)
_cell_measurement_reflns_used 2603
_cell_measurement_temperature 295(2)
_cell_measurement_theta_max 25.68
_cell_measurement_theta_min 3.01
_cell_volume 732.17(16)
_computing_structure_refinement 'SHELXL-97 (Sheldrick, 1997)'
_computing_structure_solution 'SHELXS-97 (Sheldrick, 1990)'
_diffrn_ambient_temperature 295(2)
_diffrn_measured_fraction_theta_full 0.996
_diffrn_measured_fraction_theta_max 0.996
_diffrn_radiation_monochromator graphite
_diffrn_radiation_source 'fine-focus sealed tube'
_diffrn_radiation_type MoK\a
_diffrn_radiation_wavelength 0.71073
_diffrn_reflns_av_R_equivalents 0.0503
_diffrn_reflns_av_sigmaI/netI 0.0711
_diffrn_reflns_limit_h_max 10
_diffrn_reflns_limit_h_min -9
_diffrn_reflns_limit_k_max 11
_diffrn_reflns_limit_k_min -11
_diffrn_reflns_limit_l_max 11
_diffrn_reflns_limit_l_min -11
_diffrn_reflns_number 7410
_diffrn_reflns_theta_full 25.00
_diffrn_reflns_theta_max 25.68
_diffrn_reflns_theta_min 3.01
_exptl_absorpt_coefficient_mu 0.166
_exptl_absorpt_correction_T_max 1.00000
_exptl_absorpt_correction_T_min 0.88828
_exptl_absorpt_correction_type multi-scan
_exptl_absorpt_process_details
;
CrysAlis RED, Oxford Diffraction Ltd.,
Version 1.171.33.42 (release 29-05-2009 CrysAlis171 .NET)
(compiled May 29 2009,17:40:42)
Empirical absorption correction using spherical harmonics,
 implemented in SCALE3 ABSPACK scaling algorithm.
;
_exptl_crystal_density_diffrn 1.578
_exptl_crystal_density_method 'not measured'
_exptl_crystal_F_000 360
_exptl_crystal_size_max 0.30
_exptl_crystal_size_mid 0.25
_exptl_crystal_size_min 0.23
_refine_diff_density_max 0.332
_refine_diff_density_min -0.215
_refine_diff_density_rms 0.047
_refine_ls_extinction_method none
_refine_ls_goodness_of_fit_ref 0.903
_refine_ls_hydrogen_treatment mixed
_refine_ls_matrix_type full
_refine_ls_number_parameters 216
_refine_ls_number_reflns 2603
_refine_ls_number_restraints 7
_refine_ls_restrained_S_all 0.903
_refine_ls_R_factor_all 0.1072
_refine_ls_R_factor_gt 0.0508
_refine_ls_shift/su_max 0.021
_refine_ls_shift/su_mean 0.005
_refine_ls_structure_factor_coef Fsqd
_refine_ls_weighting_details 'calc w=1/[\s^2^(Fo^2^)+(0.0700P)^2^+0.1500P] where P=(Fo^2^+2Fc^2^)/3'
_refine_ls_weighting_scheme calc
_refine_ls_wR_factor_gt 0.1141
_refine_ls_wR_factor_ref 0.1363
_reflns_number_gt 1524
_reflns_number_total 2603
_reflns_threshold_expression >2sigma(I)
_cod_data_source_file JSSC-2012-187-35.CIF
_cod_data_source_block 1
_cod_original_cell_volume 732.17(15)
_cod_original_sg_symbol_H-M Pn
_cod_database_code 1563016

loop_
_symmetry_equiv_pos_as_xyz
'x, y, z'
'x+1/2, -y, z+1/2'

loop_
_atom_site_label
_atom_site_type_symbol
_atom_site_fract_x
_atom_site_fract_y
_atom_site_fract_z
_atom_site_U_iso_or_equiv
_atom_site_adp_type
_atom_site_occupancy
_atom_site_symmetry_multiplicity
_atom_site_calc_flag
_atom_site_refinement_flags
_atom_site_disorder_assembly
_atom_site_disorder_group
N1 N 0.2755(3) 0.2937(3) 0.9678(3) 0.0362(8) Uani 1 1 d D . .
H1 H 0.3830(14) 0.323(3) 1.007(3) 0.043 Uiso 1 1 d D . .
N2 N 0.1227(3) 0.2050(3) 1.2054(3) 0.0360(8) Uani 1 1 d D . .
H2A H 0.148(4) 0.180(3) 1.300(3) 0.043 Uiso 1 1 d . . .
H2B H 0.0108(12) 0.218(3) 1.169(3) 0.043 Uiso 1 1 d D . .
F1 F 0.5913(3) 0.1768(3) 0.8766(3) 0.0777(9) Uani 1 1 d . . .
C1 C 0.2298(4) 0.1417(4) 0.9871(4) 0.0394(10) Uani 1 1 d . . .
H1A H 0.3052 0.0784 0.9491 0.047 Uiso 1 1 calc R . .
H1B H 0.1247 0.1246 0.9335 0.047 Uiso 1 1 calc R . .
F2 F 0.8437(3) 0.1820(4) 0.9710(3) 0.1064(11) Uani 1 1 d . . .
C2 C 0.1754(4) 0.3944(4) 1.0380(3) 0.0402(10) Uani 1 1 d . . .
H2C H 0.0667 0.3923 0.9882 0.048 Uiso 1 1 calc R . .
H2D H 0.2160 0.4928 1.0320 0.048 Uiso 1 1 calc R . .
C3 C 0.2259(5) 0.1011(4) 1.1408(4) 0.0394(11) Uani 1 1 d . . .
H3A H 0.1844 0.0030 1.1461 0.047 Uiso 1 1 calc R . .
H3B H 0.3338 0.1034 1.1925 0.047 Uiso 1 1 calc R . .
C4 C 0.1729(5) 0.3572(4) 1.1898(4) 0.0414(11) Uani 1 1 d . . .
H4A H 0.2790 0.3715 1.2427 0.050 Uiso 1 1 calc R . .
H4B H 0.0994 0.4218 1.2286 0.050 Uiso 1 1 calc R . .
F3 F 0.7659(4) 0.2992(4) 0.7675(3) 0.1031(11) Uani 1 1 d . . .
B1 B 0.7293(5) 0.2602(5) 0.8931(4) 0.0450(12) Uani 1 1 d . . .
F4 F 0.6989(5) 0.3811(3) 0.9617(3) 0.1497(17) Uani 1 1 d . . .
F6 F 0.3238(3) 0.6692(3) 0.8048(3) 0.0766(9) Uani 1 1 d . . .
B2 B 0.1892(6) 0.7514(4) 0.8063(5) 0.0464(13) Uani 1 1 d . . .
F7 F 0.0661(3) 0.6605(3) 0.7476(3) 0.0967(11) Uani 1 1 d . . .
F8 F 0.1682(3) 0.7814(3) 0.9419(3) 0.0782(9) Uani 1 1 d . . .
F5 F 0.1879(7) 0.8689(3) 0.7329(4) 0.171(2) Uani 1 1 d . . .
N3 N 0.1724(4) 0.1291(3) 0.4998(3) 0.0370(9) Uani 1 1 d D . .
H3 H 0.151(3) 0.0283(12) 0.518(3) 0.044 Uiso 1 1 d D . .
N4 N 0.2367(4) 0.3783(3) 0.6765(3) 0.0352(9) Uani 1 1 d D . .
H4C H 0.266(4) 0.331(3) 0.768(2) 0.042 Uiso 1 1 d D . .
H4D H 0.247(4) 0.4785(11) 0.705(3) 0.042 Uiso 1 1 d D . .
C5 C 0.3610(4) 0.3200(4) 0.5954(3) 0.0353(10) Uani 1 1 d . . .
H5A H 0.4669 0.3369 0.6477 0.042 Uiso 1 1 calc R . .
H5B H 0.3542 0.3697 0.5053 0.042 Uiso 1 1 calc R . .
C6 C 0.0598(5) 0.1807(4) 0.5885(4) 0.0403(11) Uani 1 1 d . . .
H6A H 0.0803 0.1322 0.6795 0.048 Uiso 1 1 calc R . .
H6B H -0.0482 0.1561 0.5453 0.048 Uiso 1 1 calc R . .
C7 C 0.3350(4) 0.1595(4) 0.5717(4) 0.0386(11) Uani 1 1 d . . .
H7A H 0.4126 0.1226 0.5149 0.046 Uiso 1 1 calc R . .
H7B H 0.3519 0.1094 0.6619 0.046 Uiso 1 1 calc R . .
C8 C 0.0722(5) 0.3415(4) 0.6099(4) 0.0409(11) Uani 1 1 d . . .
H8A H 0.0479 0.3909 0.5196 0.049 Uiso 1 1 calc R . .
H8B H -0.0044 0.3733 0.6699 0.049 Uiso 1 1 calc R . .

loop_
_atom_site_aniso_label
_atom_site_aniso_U_11
_atom_site_aniso_U_22
_atom_site_aniso_U_33
_atom_site_aniso_U_23
_atom_site_aniso_U_13
_atom_site_aniso_U_12
N1 0.0427(17) 0.0388(16) 0.0286(14) 0.0078(12) 0.0102(13) 0.0048(15)
N2 0.0310(16) 0.0394(17) 0.0378(17) -0.0027(14) 0.0062(14) -0.0030(15)
F1 0.0457(14) 0.0894(19) 0.0951(19) 0.0207(16) 0.0002(13) -0.0107(14)
C1 0.050(2) 0.0268(18) 0.042(2) 0.0004(15) 0.0093(18) 0.0151(17)
F2 0.0406(15) 0.160(3) 0.108(2) 0.050(2) -0.0232(14) -0.0083(17)
C2 0.046(2) 0.042(2) 0.0362(19) 0.0155(17) 0.0173(17) -0.0041(18)
C3 0.040(2) 0.034(2) 0.042(2) -0.0115(18) -0.0005(17) 0.0098(18)
C4 0.042(2) 0.047(2) 0.036(2) -0.0103(18) 0.0073(18) -0.0092(19)
F3 0.105(2) 0.142(3) 0.0698(16) 0.0410(17) 0.0402(16) 0.001(2)
B1 0.036(2) 0.074(3) 0.029 0.000(2) 0.0181(17) 0.019(2)
F4 0.303(5) 0.0439(16) 0.120(2) -0.0166(16) 0.091(3) 0.018(2)
F6 0.0459(15) 0.100(2) 0.0823(19) -0.0247(16) 0.0036(14) 0.0110(15)
B2 0.065(3) 0.020(2) 0.049(3) -0.0167(19) -0.008(2) 0.026(2)
F7 0.0550(18) 0.0784(18) 0.152(3) -0.0520(19) 0.0002(18) -0.0066(14)
F8 0.0751(18) 0.104(2) 0.0620(15) -0.0106(15) 0.0299(14) -0.0021(16)
F5 0.374(6) 0.0422(16) 0.113(3) 0.0371(16) 0.090(3) 0.049(2)
N3 0.0462(18) 0.0259(16) 0.0372(17) -0.0009(13) 0.0010(14) -0.0018(15)
N4 0.049(2) 0.0278(16) 0.0305(17) -0.0042(13) 0.0103(15) -0.0079(15)
C5 0.0263(19) 0.046(2) 0.034(2) -0.0003(17) 0.0081(16) -0.0065(17)
C6 0.042(2) 0.038(2) 0.039(2) 0.0050(18) 0.0017(19) -0.009(2)
C7 0.034(2) 0.042(2) 0.040(2) -0.0031(17) 0.0066(17) 0.0083(18)
C8 0.033(2) 0.044(2) 0.047(2) 0.0086(19) 0.0114(19) 0.005(2)

loop_
_atom_type_symbol
_atom_type_description
_atom_type_scat_dispersion_real
_atom_type_scat_dispersion_imag
_atom_type_scat_source
C C 0.0033 0.0016 'International Tables Vol C Tables 4.2.6.8 and 6.1.1.4'
H H 0.0000 0.0000 'International Tables Vol C Tables 4.2.6.8 and 6.1.1.4'
B B 0.0013 0.0007 'International Tables Vol C Tables 4.2.6.8 and 6.1.1.4'
N N 0.0061 0.0033 'International Tables Vol C Tables 4.2.6.8 and 6.1.1.4'
F F 0.0171 0.0103 'International Tables Vol C Tables 4.2.6.8 and 6.1.1.4'

loop_
_geom_angle_atom_site_label_1
_geom_angle_atom_site_label_2
_geom_angle_atom_site_label_3
_geom_angle
_geom_angle_site_symmetry_1
_geom_angle_site_symmetry_3
C1 N1 C2 111.1(3) . .
C1 N1 H1 117.6(16) . .
C2 N1 H1 102.5(16) . .
C4 N2 C3 111.8(3) . .
C4 N2 H2A 108(2) . .
C3 N2 H2A 101(2) . .
C4 N2 H2B 97.4(18) . .
C3 N2 H2B 121.9(18) . .
H2A N2 H2B 117(3) . .
N1 C1 C3 113.4(3) . .
N1 C1 H1A 108.9 . .
C3 C1 H1A 108.9 . .
N1 C1 H1B 108.9 . .
C3 C1 H1B 108.9 . .
H1A C1 H1B 107.7 . .
N1 C2 C4 112.9(3) . .
N1 C2 H2C 109.0 . .
C4 C2 H2C 109.0 . .
N1 C2 H2D 109.0 . .
C4 C2 H2D 109.0 . .
H2C C2 H2D 107.8 . .
N2 C3 C1 110.0(3) . .
N2 C3 H3A 109.7 . .
C1 C3 H3A 109.7 . .
N2 C3 H3B 109.7 . .
C1 C3 H3B 109.7 . .
H3A C3 H3B 108.2 . .
N2 C4 C2 111.1(3) . .
N2 C4 H4A 109.4 . .
C2 C4 H4A 109.4 . .
N2 C4 H4B 109.4 . .
C2 C4 H4B 109.4 . .
H4A C4 H4B 108.0 . .
F4 B1 F3 107.9(4) . .
F4 B1 F2 110.3(4) . .
F3 B1 F2 113.7(4) . .
F4 B1 F1 107.3(4) . .
F3 B1 F1 110.4(4) . .
F2 B1 F1 107.0(4) . .
F5 B2 F6 113.5(5) . .
F5 B2 F8 111.0(3) . .
F6 B2 F8 110.3(3) . .
F5 B2 F7 109.8(4) . .
F6 B2 F7 103.8(3) . .
F8 B2 F7 108.3(4) . .
C6 N3 C7 108.2(3) . .
C6 N3 H3 93.0(17) . .
C7 N3 H3 106.4(16) . .
C8 N4 C5 112.3(3) . .
C8 N4 H4C 112.4(19) . .
C5 N4 H4C 101.9(18) . .
C8 N4 H4D 112.4(19) . .
C5 N4 H4D 117(2) . .
H4C N4 H4D 100(2) . .
N4 C5 C7 109.4(3) . .
N4 C5 H5A 109.8 . .
C7 C5 H5A 109.8 . .
N4 C5 H5B 109.8 . .
C7 C5 H5B 109.8 . .
H5A C5 H5B 108.2 . .
N3 C6 C8 111.5(3) . .
N3 C6 H6A 109.3 . .
C8 C6 H6A 109.3 . .
N3 C6 H6B 109.3 . .
C8 C6 H6B 109.3 . .
H6A C6 H6B 108.0 . .
N3 C7 C5 111.3(3) . .
N3 C7 H7A 109.4 . .
C5 C7 H7A 109.4 . .
N3 C7 H7B 109.4 . .
C5 C7 H7B 109.4 . .
H7A C7 H7B 108.0 . .
N4 C8 C6 109.1(3) . .
N4 C8 H8A 109.9 . .
C6 C8 H8A 109.9 . .
N4 C8 H8B 109.9 . .
C6 C8 H8B 109.9 . .
H8A C8 H8B 108.3 . .

loop_
_geom_bond_atom_site_label_1
_geom_bond_atom_site_label_2
_geom_bond_distance
_geom_bond_site_symmetry_2
N1 C1 1.466(4) .
N1 C2 1.478(5) .
N1 H1 0.967(9) .
N2 C4 1.473(5) .
N2 C3 1.485(5) .
N2 H2A 0.93(3) .
N2 H2B 0.965(9) .
F1 B1 1.382(5) .
C1 C3 1.522(5) .
C1 H1A 0.9700 .
C1 H1B 0.9700 .
F2 B1 1.338(5) .
C2 C4 1.494(5) .
C2 H2C 0.9700 .
C2 H2D 0.9700 .
C3 H3A 0.9700 .
C3 H3B 0.9700 .
C4 H4A 0.9700 .
C4 H4B 0.9700 .
F3 B1 1.333(5) .
B1 F4 1.333(5) .
F6 B2 1.365(5) .
B2 F5 1.286(5) .
B2 F8 1.363(5) .
B2 F7 1.385(5) .
N3 C6 1.443(5) .
N3 C7 1.468(5) .
N3 H3 0.964(9) .
N4 C8 1.478(5) .
N4 C5 1.492(5) .
N4 H4C 0.979(16) .
N4 H4D 0.959(9) .
C5 C7 1.501(5) .
C5 H5A 0.9700 .
C5 H5B 0.9700 .
C6 C8 1.491(5) .
C6 H6A 0.9700 .
C6 H6B 0.9700 .
C7 H7A 0.9700 .
C7 H7B 0.9700 .
C8 H8A 0.9700 .
C8 H8B 0.9700 .

loop_
_geom_hbond_atom_site_label_D
_geom_hbond_atom_site_label_H
_geom_hbond_atom_site_label_A
_geom_hbond_distance_DH
_geom_hbond_distance_HA
_geom_hbond_distance_DA
_geom_hbond_angle_DHA
_geom_hbond_site_symmetry_A
N2 H2A N3 0.93(3) 1.95(3) 2.872(4) 173(3) 1_556
N2 H2B F2 0.965(9) 2.21(2) 3.011(4) 139(2) 1_455
N2 H2B F6 0.965(9) 2.42(2) 3.048(4) 123(2) 2_465
N3 H3 F1 0.964(9) 2.33(2) 3.082(4) 134(2) 2_454
N3 H3 F5 0.964(9) 2.50(2) 3.256(4) 135(2) 1_545
N4 H4D F6 0.959(9) 2.052(13) 2.984(4) 163(2) .
N4 H4D F7 0.959(9) 2.34(2) 3.086(4) 135(2) .
N4 H4C N1 0.979(16) 1.927(18) 2.865(4) 160(3) .
C7 H7A F8 0.97 2.52 3.278(5) 135.0 2_564
C1 H1B F2 0.97 2.50 3.259(5) 134.6 1_455
C4 H4A F7 0.97 2.43 3.285(5) 146.4 2_565
C6 H6B F8 0.97 2.52 3.412(5) 153.3 2_464
C8 H8B F3 0.97 2.37 3.199(5) 143.2 1_455
